data_4305556
loop_
_publ_author_name
'Jonathan G. Melnick'
'Kevin Yurkerwich'
'Daniela Buccella'
'Wesley Sattler'
'Gerard Parkin'

_publ_section_title
;
Molecular Structures of Thimerosal (Merthiolate) and Other Arylthiolate
Mercury Alkyl Compounds
;
_journal_name_full 'Inorganic Chemistry'
_journal_page_first 6421
_journal_page_last 6426
_journal_paper_doi 10.1021/ic8005426
_journal_volume 47
_journal_year 2008
_chemical_formula_sum 'C7 H8 Hg S'
_chemical_formula_weight 324.78
_chemical_name_systematic
; 
 ? 
;
_space_group_IT_number 60
_symmetry_cell_setting orthorhombic
_symmetry_space_group_name_Hall '-P 2n 2ab'
_symmetry_space_group_name_H-M 'P b c n'
_atom_sites_solution_hydrogens geom
_atom_sites_solution_primary direct
_atom_sites_solution_secondary difmap
_audit_creation_method SHELXL-97
_cell_angle_alpha 90.00
_cell_angle_beta 90.00
_cell_angle_gamma 90.00
_cell_formula_units_Z 8
_cell_length_a 23.8629(13)
_cell_length_b 9.8304(5)
_cell_length_c 6.9604(4)
_cell_measurement_reflns_used 3487
_cell_measurement_temperature 243(2)
_cell_measurement_theta_max 26.81
_cell_measurement_theta_min 3.29
_cell_volume 1632.78(15)
_computing_cell_refinement 'Bruker SMART'
_computing_data_collection 'Bruker SMART'
_computing_data_reduction 'Bruker SAINT'
_computing_molecular_graphics 'Bruker SHELXTL'
_computing_publication_material 'Bruker SHELXTL'
_computing_structure_refinement 'SHELXL-97 (Sheldrick, 1997)'
_computing_structure_solution 'SHELXS-97 (Sheldrick, 1990)'
_diffrn_ambient_temperature 243(2)
_diffrn_measured_fraction_theta_full 0.965
_diffrn_measured_fraction_theta_max 0.965
_diffrn_measurement_device_type 'CCD area detector'
_diffrn_measurement_method 'phi and omega scans'
_diffrn_radiation_monochromator graphite
_diffrn_radiation_source 'fine-focus sealed tube'
_diffrn_radiation_type MoK\a
_diffrn_radiation_wavelength 0.71073
_diffrn_reflns_av_R_equivalents 0.0417
_diffrn_reflns_av_sigmaI/netI 0.0323
_diffrn_reflns_limit_h_max 31
_diffrn_reflns_limit_h_min -29
_diffrn_reflns_limit_k_max 12
_diffrn_reflns_limit_k_min -11
_diffrn_reflns_limit_l_max 4
_diffrn_reflns_limit_l_min -9
_diffrn_reflns_number 10681
_diffrn_reflns_theta_full 28.34
_diffrn_reflns_theta_max 28.34
_diffrn_reflns_theta_min 1.71
_exptl_absorpt_coefficient_mu 19.019
_exptl_absorpt_correction_T_max 0.4498
_exptl_absorpt_correction_T_min 0.1153
_exptl_absorpt_correction_type empirical
_exptl_absorpt_process_details SADABS
_exptl_crystal_colour COLORLESS
_exptl_crystal_density_diffrn 2.642
_exptl_crystal_density_method 'not measured'
_exptl_crystal_description NEEDLE
_exptl_crystal_F_000 1168
_exptl_crystal_size_max 0.20
_exptl_crystal_size_mid 0.10
_exptl_crystal_size_min 0.05
_refine_diff_density_max 0.904
_refine_diff_density_min -0.632
_refine_diff_density_rms 0.139
_refine_ls_extinction_coef 0.00139(8)
_refine_ls_extinction_expression Fc^*^=kFc[1+0.001xFc^2^\l^3^/sin(2\q)]^-1/4^
_refine_ls_extinction_method SHELXL
_refine_ls_goodness_of_fit_ref 1.031
_refine_ls_hydrogen_treatment constr
_refine_ls_matrix_type full
_refine_ls_number_parameters 83
_refine_ls_number_reflns 1971
_refine_ls_number_restraints 0
_refine_ls_restrained_S_all 1.031
_refine_ls_R_factor_all 0.0502
_refine_ls_R_factor_gt 0.0263
_refine_ls_shift/su_max 0.001
_refine_ls_shift/su_mean 0.000
_refine_ls_structure_factor_coef Fsqd
_refine_ls_weighting_details 'calc w=1/[\s^2^(Fo^2^)+(0.0267P)^2^+0.0000P] where P=(Fo^2^+2Fc^2^)/3'
_refine_ls_weighting_scheme calc
_refine_ls_wR_factor_gt 0.0523
_refine_ls_wR_factor_ref 0.0585
_reflns_number_gt 1392
_reflns_number_total 1971
_reflns_threshold_expression >2sigma(I)
_cod_data_source_file ic8005426-file003_2.cif
_cod_data_source_block phshgs10
_cod_depositor_comments
;
The following automatic conversions were performed:
'_symmetry_cell_setting' value 'Orthorhombic' changed to 'orthorhombic'
according to '/home/saulius/struct/CIF-dictionaries/cif_core.dic'
dictionary named 'cif_core.dic' version 2.4.1 from
2010-06-29.

'_exptl_absorpt_correction_type' value 'EMPIRICAL' changed to
'empirical' according to
'/home/saulius/struct/CIF-dictionaries/cif_core.dic' dictionary named
'cif_core.dic' version 2.4.1 from 2010-06-29.

Automatic conversion script
Id: cif_fix_enum 1527 2010-12-29 10:47:43Z saulius 
;
_cod_database_code 4305556

loop_
_symmetry_equiv_pos_as_xyz
'x, y, z'
'-x+1/2, -y+1/2, z+1/2'
'-x, y, -z+1/2'
'x+1/2, -y+1/2, -z'
'-x, -y, -z'
'x-1/2, y-1/2, -z-1/2'
'x, -y, z-1/2'
'-x-1/2, y-1/2, z'

loop_
_atom_site_label
_atom_site_type_symbol
_atom_site_fract_x
_atom_site_fract_y
_atom_site_fract_z
_atom_site_U_iso_or_equiv
_atom_site_adp_type
_atom_site_occupancy
_atom_site_symmetry_multiplicity
_atom_site_calc_flag
_atom_site_refinement_flags
_atom_site_disorder_assembly
_atom_site_disorder_group
Hg Hg 0.563675(9) 1.35704(2) -0.06175(3) 0.04297(10) Uani 1 1 d . . .
C1 C 0.5646(3) 1.1470(6) -0.0459(10) 0.068(2) Uani 1 1 d . . .
H1A H 0.5618 1.1190 0.0875 0.103 Uiso 1 1 calc R . .
H1B H 0.5993 1.1128 -0.1001 0.103 Uiso 1 1 calc R . .
H1C H 0.5331 1.1105 -0.1175 0.103 Uiso 1 1 calc R . .
S S 0.56263(6) 1.59790(15) -0.10056(18) 0.0398(3) Uani 1 1 d . . .
C11 C 0.6260(2) 1.6625(5) -0.0014(7) 0.0344(12) Uani 1 1 d . . .
C12 C 0.6653(2) 1.5832(6) 0.0957(7) 0.0374(12) Uani 1 1 d . . .
H12A H 0.6604 1.4885 0.1043 0.045 Uiso 1 1 calc R . .
C13 C 0.7113(2) 1.6444(6) 0.1792(9) 0.0475(14) Uani 1 1 d . . .
H13A H 0.7372 1.5907 0.2466 0.057 Uiso 1 1 calc R . .
C14 C 0.7199(2) 1.7823(7) 0.1656(9) 0.0574(16) Uani 1 1 d . . .
H14A H 0.7516 1.8224 0.2220 0.069 Uiso 1 1 calc R . .
C15 C 0.6814(3) 1.8612(6) 0.0683(9) 0.0619(18) Uani 1 1 d . . .
H15A H 0.6866 1.9557 0.0587 0.074 Uiso 1 1 calc R . .
C16 C 0.6349(2) 1.8005(6) -0.0153(8) 0.0461(13) Uani 1 1 d . . .
H16A H 0.6090 1.8546 -0.0827 0.055 Uiso 1 1 calc R . .

loop_
_atom_site_aniso_label
_atom_site_aniso_U_11
_atom_site_aniso_U_22
_atom_site_aniso_U_33
_atom_site_aniso_U_23
_atom_site_aniso_U_13
_atom_site_aniso_U_12
Hg 0.04943(15) 0.03531(15) 0.04416(13) -0.00533(9) 0.00240(11) -0.00289(10)
C1 0.103(6) 0.028(3) 0.074(5) -0.008(3) 0.014(4) -0.005(3)
S 0.0407(7) 0.0367(8) 0.0422(6) 0.0021(6) -0.0061(6) -0.0021(6)
C11 0.040(3) 0.031(3) 0.033(2) 0.001(2) 0.003(2) -0.001(2)
C12 0.040(3) 0.030(3) 0.041(3) 0.002(2) 0.008(2) -0.002(2)
C13 0.037(3) 0.055(4) 0.051(3) -0.003(3) -0.003(3) -0.003(3)
C14 0.041(3) 0.059(5) 0.072(4) -0.004(4) -0.007(3) -0.013(3)
C15 0.071(5) 0.041(4) 0.074(4) -0.005(4) 0.001(4) -0.016(3)
C16 0.049(3) 0.036(3) 0.054(3) 0.002(3) -0.002(3) 0.000(3)

loop_
_atom_type_symbol
_atom_type_description
_atom_type_scat_dispersion_real
_atom_type_scat_dispersion_imag
_atom_type_scat_source
C C 0.0033 0.0016 'International Tables Vol C Tables 4.2.6.8 and 6.1.1.4'
H H 0.0000 0.0000 'International Tables Vol C Tables 4.2.6.8 and 6.1.1.4'
S S 0.1246 0.1234 'International Tables Vol C Tables 4.2.6.8 and 6.1.1.4'
Hg Hg -2.3894 9.2266 'International Tables Vol C Tables 4.2.6.8 and 6.1.1.4'

loop_
_geom_angle_atom_site_label_1
_geom_angle_atom_site_label_2
_geom_angle_atom_site_label_3
_geom_angle
_geom_angle_site_symmetry_1
_geom_angle_site_symmetry_3
_geom_angle_publ_flag
C1 Hg S 176.6(2) . . ?
C11 S Hg 107.55(17) . . ?
C16 C11 C12 118.9(5) . . ?
C16 C11 S 117.1(4) . . ?
C12 C11 S 124.0(4) . . ?
C13 C12 C11 119.6(5) . . ?
C14 C13 C12 121.4(6) . . ?
C13 C14 C15 119.2(6) . . ?
C14 C15 C16 119.8(6) . . ?
C11 C16 C15 121.1(6) . . ?

loop_
_geom_bond_atom_site_label_1
_geom_bond_atom_site_label_2
_geom_bond_distance
_geom_bond_site_symmetry_2
_geom_bond_publ_flag
Hg C1 2.068(6) . ?
Hg S 2.3832(15) . ?
S C11 1.780(5) . ?
C11 C16 1.377(7) . ?
C11 C12 1.393(7) . ?
C12 C13 1.380(7) . ?
C13 C14 1.374(8) . ?
C14 C15 1.381(9) . ?
C15 C16 1.387(8) . ?

loop_
_cod_related_entry_id
_cod_related_entry_database
_cod_related_entry_code
1 ChemSpider 30660807
